data_2239233
loop_
_publ_author_name
'Kaur, Manpreet'
'Jasinski, Jerry P.'
'Kavitha, Channappa N.'
'Yathirajan, H.S.'
'Byrappa, K.'

_publ_section_title
;
 {2-[(2-Hydroxybenzylidene)amino]-4,5,6,7-tetrahydro-1-benzothiophen-3-yl}(phenyl)methanone
;
_journal_coeditor_code SJ5393
_journal_issue 4
_journal_name_full 'Acta Crystallographica Section E'
_journal_page_first o476
_journal_page_last o477
_journal_paper_doi 10.1107/S1600536814006199
_journal_volume 70
_journal_year 2014
_chemical_formula_iupac 'C22 H19 N O2 S'
_chemical_formula_moiety 'C22 H19 N O2 S'
_chemical_formula_sum 'C22 H19 N O2 S'
_chemical_formula_weight 361.44
_chemical_name_common
;
{2-[(2-Hydroxy-benzylidene)-amino]-4,5,6,7-tetrahydro-benzo[b]thiophen-3-yl}-
phenyl-methanone
;
_chemical_name_systematic {2-[(2-Hydroxybenzylidene)amino]-4,5,6,7-tetrahydro-1-benzothiophen-3-yl}(phenyl)methanone
_space_group_crystal_system monoclinic
_space_group_IT_number 14
_space_group_name_Hall '-P 2yn'
_space_group_name_H-M_alt 'P 1 21/n 1'
_symmetry_space_group_name_Hall '-P 2yn'
_symmetry_space_group_name_H-M 'P 1 21/n 1'
_atom_sites_solution_hydrogens geom
_atom_sites_solution_primary direct
_audit_creation_method
;
  Olex2 1.2
  (compiled Apr 23 2013 17:54:37, GUI svn.r4466)
;
_cell_angle_alpha 90
_cell_angle_beta 96.7581(15)
_cell_angle_gamma 90
_cell_formula_units_Z 4
_cell_length_a 9.26395(15)
_cell_length_b 14.2886(2)
_cell_length_c 13.6476(2)
_cell_measurement_reflns_used 5377
_cell_measurement_temperature 173(2)
_cell_measurement_theta_max 71.2500
_cell_measurement_theta_min 4.4820
_cell_volume 1793.97(5)
_computing_cell_refinement 'CrysAlis PRO (Agilent, 2012)'
_computing_data_collection 'CrysAlis PRO (Agilent, 2012)'
_computing_data_reduction 'CrysAlis RED (Agilent, 2012)'
_computing_molecular_graphics 'OLEX2 (Dolomanov <i>et al.</i>, 2009)'
_computing_publication_material 'OLEX2 (Dolomanov <i>et al.</i>, 2009)'
_computing_structure_refinement 'SHELXL2012 (Sheldrick, 2008)'
_computing_structure_solution 'SUPERFLIP (Palatinus & Chapuis, 2007)'
_diffrn_ambient_temperature 173(2)
_diffrn_detector_area_resol_mean 16.0416
_diffrn_measured_fraction_theta_full 0.999
_diffrn_measured_fraction_theta_max 0.991
_diffrn_measurement_device_type 'Agilent Eos Gemini'
_diffrn_measurement_method '\w scans'
_diffrn_radiation_type CuK\a
_diffrn_radiation_wavelength 1.54184
_diffrn_reflns_av_R_equivalents 0.0529
_diffrn_reflns_limit_h_max 10
_diffrn_reflns_limit_h_min -11
_diffrn_reflns_limit_k_max 17
_diffrn_reflns_limit_k_min -17
_diffrn_reflns_limit_l_max 14
_diffrn_reflns_limit_l_min -16
_diffrn_reflns_number 11611
_diffrn_reflns_theta_full 67.684
_diffrn_reflns_theta_max 71.475
_diffrn_reflns_theta_min 4.497
_exptl_absorpt_coefficient_mu 1.726
_exptl_absorpt_correction_T_max 1.00000
_exptl_absorpt_correction_T_min 0.65763
_exptl_absorpt_correction_type multi-scan
_exptl_absorpt_process_details
;
(CrysAlis PRO and CrysAlis RED; Agilent, 2012)
;
_exptl_crystal_colour yellow
_exptl_crystal_density_diffrn 1.338
_exptl_crystal_description block
_exptl_crystal_F_000 760
_exptl_crystal_size_max 0.24
_exptl_crystal_size_mid 0.14
_exptl_crystal_size_min 0.08
_refine_diff_density_max 1.029
_refine_diff_density_min -0.264
_refine_ls_extinction_coef 0.0024(4)
_refine_ls_extinction_expression Fc^*^=kFc[1+0.001xFc^2^\l^3^/sin(2\q)]^-1/4^
_refine_ls_extinction_method 'SHELXL2012 (Sheldrick, 2008)'
_refine_ls_goodness_of_fit_ref 1.056
_refine_ls_hydrogen_treatment constr
_refine_ls_matrix_type full
_refine_ls_number_parameters 237
_refine_ls_number_reflns 3462
_refine_ls_number_restraints 0
_refine_ls_restrained_S_all 1.056
_refine_ls_R_factor_all 0.0531
_refine_ls_R_factor_gt 0.0491
_refine_ls_shift/su_max 0.000
_refine_ls_shift/su_mean 0.000
_refine_ls_structure_factor_coef Fsqd
_refine_ls_weighting_details 'w=1/[\s^2^(Fo^2^)+(0.0863P)^2^+0.6814P] where P=(Fo^2^+2Fc^2^)/3'
_refine_ls_weighting_scheme calc
_refine_ls_wR_factor_gt 0.1367
_refine_ls_wR_factor_ref 0.1419
_reflns_number_gt 3113
_reflns_number_total 3462
_reflns_threshold_expression I>2\s(I)
_cod_data_source_file sj5393sup1.cif
_cod_data_source_block I
_cod_database_code 2239233
_cod_database_fobs_code 2239233
_shelx_space_group_comment
;
The symmetry employed for this shelxl refinement is uniquely defined
by the following loop, which should always be used as a source of
symmetry information in preference to the above space-group names.
They are only intended as comments.
;

loop_
_space_group_symop_operation_xyz
'x, y, z'
'-x+1/2, y+1/2, -z+1/2'
'-x, -y, -z'
'x-1/2, -y-1/2, z-1/2'

loop_
_atom_site_type_symbol
_atom_site_label
_atom_site_fract_x
_atom_site_fract_y
_atom_site_fract_z
_atom_site_U_iso_or_equiv
_atom_site_adp_type
_atom_site_calc_flag
_atom_site_occupancy
S S1 0.55854(5) 0.11521(3) 0.69557(3) 0.02933(18) Uani d 1
O O1 0.74691(15) 0.17574(10) 0.38642(9) 0.0336(3) Uani d 1
O O2 0.69355(16) 0.45879(10) 0.56596(11) 0.0364(4) Uani d 1
H H2 0.6928 0.4014 0.5663 0.055 Uiso calc 1
N N1 0.61684(16) 0.29064(11) 0.62125(11) 0.0259(3) Uani d 1
C C1 0.77920(18) 0.19624(12) 0.47290(13) 0.0243(4) Uani d 1
C C2 0.70603(18) 0.14805(12) 0.55066(13) 0.0248(4) Uani d 1
C C3 0.70100(18) 0.04840(12) 0.56039(13) 0.0255(4) Uani d 1
C C4 0.7719(2) -0.02126(13) 0.49863(15) 0.0312(4) Uani d 1
H H4A 0.8641 0.0034 0.4832 0.037 Uiso calc 1
H H4B 0.7103 -0.0316 0.4370 0.037 Uiso calc 1
C C5 0.7967(3) -0.11336(16) 0.5535(2) 0.0470(6) Uani d 1
H H5A 0.8254 -0.1606 0.5086 0.056 Uiso calc 1
H H5B 0.8757 -0.1059 0.6063 0.056 Uiso calc 1
C C6 0.6632(3) -0.14608(16) 0.5964(2) 0.0502(6) Uani d 1
H H6A 0.6840 -0.2058 0.6288 0.060 Uiso calc 1
H H6B 0.5858 -0.1560 0.5430 0.060 Uiso calc 1
C C7 0.6102(2) -0.07799(14) 0.67023(15) 0.0340(4) Uani d 1
H H7A 0.5088 -0.0902 0.6767 0.041 Uiso calc 1
H H7B 0.6658 -0.0868 0.7344 0.041 Uiso calc 1
C C8 0.62751(19) 0.02115(12) 0.63622(14) 0.0271(4) Uani d 1
C C9 0.63331(18) 0.19440(12) 0.61848(13) 0.0249(4) Uani d 1
C C10 0.89550(18) 0.26513(12) 0.50409(13) 0.0243(4) Uani d 1
C C11 0.9396(2) 0.32721(14) 0.43438(13) 0.0304(4) Uani d 1
H H11 0.8930 0.3271 0.3702 0.036 Uiso calc 1
C C12 1.0525(2) 0.38872(15) 0.46073(15) 0.0364(5) Uani d 1
H H12 1.0806 0.4307 0.4145 0.044 Uiso calc 1
C C13 1.1242(2) 0.38818(15) 0.55585(16) 0.0369(5) Uani d 1
H H13 1.2010 0.4292 0.5730 0.044 Uiso calc 1
C C14 1.0813(2) 0.32637(16) 0.62539(14) 0.0345(4) Uani d 1
H H14 1.1297 0.3257 0.6891 0.041 Uiso calc 1
C C15 0.96629(19) 0.26566(14) 0.59984(13) 0.0291(4) Uani d 1
H H15 0.9364 0.2252 0.6468 0.035 Uiso calc 1
C C16 0.52973(19) 0.33090(13) 0.67519(14) 0.0272(4) Uani d 1
H H16 0.4764 0.2942 0.7143 0.033 Uiso calc 1
C C17 0.51257(19) 0.43151(13) 0.67668(13) 0.0261(4) Uani d 1
C C18 0.4120(2) 0.47131(14) 0.73438(14) 0.0309(4) Uani d 1
H H18 0.3603 0.4329 0.7728 0.037 Uiso calc 1
C C19 0.3894(2) 0.56679(15) 0.73455(15) 0.0359(5) Uani d 1
H H19 0.3225 0.5924 0.7727 0.043 Uiso calc 1
C C20 0.4668(2) 0.62451(14) 0.67759(16) 0.0361(5) Uani d 1
H H20 0.4501 0.6887 0.6769 0.043 Uiso calc 1
C C21 0.5681(2) 0.58765(14) 0.62214(16) 0.0355(4) Uani d 1
H H21 0.6205 0.6271 0.5852 0.043 Uiso calc 1
C C22 0.5925(2) 0.49131(13) 0.62120(14) 0.0281(4) Uani d 1

loop_
_atom_site_aniso_label
_atom_site_aniso_U_11
_atom_site_aniso_U_22
_atom_site_aniso_U_33
_atom_site_aniso_U_12
_atom_site_aniso_U_13
_atom_site_aniso_U_23
S1 0.0347(3) 0.0245(3) 0.0310(3) -0.00448(16) 0.01296(19) -0.00091(16)
O1 0.0390(7) 0.0356(8) 0.0264(7) -0.0060(6) 0.0048(5) -0.0032(5)
O2 0.0406(8) 0.0252(7) 0.0470(8) -0.0044(6) 0.0205(6) -0.0017(6)
N1 0.0265(7) 0.0222(7) 0.0295(8) -0.0025(6) 0.0055(6) -0.0010(6)
C1 0.0241(8) 0.0230(8) 0.0260(8) 0.0024(6) 0.0046(6) 0.0006(7)
C2 0.0220(8) 0.0239(9) 0.0284(9) -0.0022(7) 0.0027(6) -0.0012(7)
C3 0.0225(8) 0.0228(8) 0.0309(9) -0.0020(6) 0.0017(7) -0.0018(7)
C4 0.0310(9) 0.0273(9) 0.0359(10) 0.0022(7) 0.0063(7) -0.0044(8)
C5 0.0515(13) 0.0336(12) 0.0557(14) 0.0093(9) 0.0060(11) -0.0040(9)
C6 0.0622(15) 0.0241(10) 0.0659(16) -0.0026(10) 0.0144(12) -0.0007(10)
C7 0.0365(10) 0.0248(9) 0.0407(11) -0.0068(8) 0.0042(8) 0.0043(8)
C8 0.0277(9) 0.0215(9) 0.0322(9) -0.0019(7) 0.0034(7) -0.0023(7)
C9 0.0251(8) 0.0234(9) 0.0266(8) -0.0039(7) 0.0047(6) 0.0002(7)
C10 0.0230(8) 0.0255(9) 0.0255(8) 0.0007(7) 0.0067(6) -0.0001(7)
C11 0.0321(9) 0.0353(10) 0.0238(8) -0.0046(8) 0.0041(7) 0.0038(7)
C12 0.0396(11) 0.0389(11) 0.0319(10) -0.0114(8) 0.0097(8) 0.0040(8)
C13 0.0311(10) 0.0429(12) 0.0372(11) -0.0131(8) 0.0064(8) -0.0058(8)
C14 0.0297(9) 0.0467(12) 0.0266(9) -0.0043(8) 0.0016(7) -0.0025(8)
C15 0.0281(9) 0.0347(10) 0.0253(9) -0.0013(7) 0.0060(7) 0.0028(7)
C16 0.0271(8) 0.0250(9) 0.0303(9) -0.0034(7) 0.0063(7) -0.0006(7)
C17 0.0246(8) 0.0245(9) 0.0288(9) -0.0011(7) 0.0008(7) -0.0033(7)
C18 0.0301(9) 0.0309(10) 0.0320(9) -0.0011(7) 0.0051(7) -0.0033(7)
C19 0.0351(10) 0.0345(10) 0.0381(10) 0.0081(8) 0.0043(8) -0.0079(8)
C20 0.0435(11) 0.0239(9) 0.0393(11) 0.0051(8) -0.0021(8) -0.0044(8)
C21 0.0428(11) 0.0259(10) 0.0378(10) -0.0047(8) 0.0047(8) 0.0006(8)
C22 0.0287(9) 0.0255(9) 0.0300(9) -0.0029(7) 0.0027(7) -0.0036(7)

loop_
_atom_type_symbol
_atom_type_description
_atom_type_scat_dispersion_real
_atom_type_scat_dispersion_imag
_atom_type_scat_source
C C 0.0181 0.0091 'International Tables Vol C Tables 4.2.6.8 and 6.1.1.4'
H H 0.0000 0.0000 'International Tables Vol C Tables 4.2.6.8 and 6.1.1.4'
N N 0.0311 0.0180 'International Tables Vol C Tables 4.2.6.8 and 6.1.1.4'
O O 0.0492 0.0322 'International Tables Vol C Tables 4.2.6.8 and 6.1.1.4'
S S 0.3331 0.5567 'International Tables Vol C Tables 4.2.6.8 and 6.1.1.4'

loop_
_geom_angle_atom_site_label_1
_geom_angle_atom_site_label_2
_geom_angle_atom_site_label_3
_geom_angle
C8 S1 C9 91.53(9)
C22 O2 H2 109.5
C16 N1 C9 122.47(15)
O1 C1 C2 119.82(16)
O1 C1 C10 121.62(16)
C10 C1 C2 118.49(15)
C3 C2 C1 123.18(15)
C9 C2 C1 123.70(16)
C9 C2 C3 113.09(16)
C2 C3 C4 125.81(16)
C8 C3 C2 112.33(16)
C8 C3 C4 121.83(17)
C3 C4 H4A 109.6
C3 C4 H4B 109.6
C3 C4 C5 110.36(17)
H4A C4 H4B 108.1
C5 C4 H4A 109.6
C5 C4 H4B 109.6
C4 C5 H5A 109.2
C4 C5 H5B 109.2
H5A C5 H5B 107.9
C6 C5 C4 112.2(2)
C6 C5 H5A 109.2
C6 C5 H5B 109.2
C5 C6 H6A 108.8
C5 C6 H6B 108.8
C5 C6 C7 113.75(19)
H6A C6 H6B 107.7
C7 C6 H6A 108.8
C7 C6 H6B 108.8
C6 C7 H7A 109.6
C6 C7 H7B 109.6
H7A C7 H7B 108.2
C8 C7 C6 110.05(17)
C8 C7 H7A 109.6
C8 C7 H7B 109.6
C3 C8 S1 112.29(14)
C3 C8 C7 125.78(17)
C7 C8 S1 121.89(14)
N1 C9 S1 125.12(13)
C2 C9 S1 110.74(13)
C2 C9 N1 124.08(16)
C11 C10 C1 119.12(16)
C15 C10 C1 121.26(16)
C15 C10 C11 119.53(17)
C10 C11 H11 120.0
C12 C11 C10 120.01(18)
C12 C11 H11 120.0
C11 C12 H12 119.8
C11 C12 C13 120.33(18)
C13 C12 H12 119.8
C12 C13 H13 120.0
C12 C13 C14 119.94(18)
C14 C13 H13 120.0
C13 C14 H14 120.0
C15 C14 C13 119.98(18)
C15 C14 H14 120.0
C10 C15 H15 119.9
C14 C15 C10 120.19(17)
C14 C15 H15 119.9
N1 C16 H16 119.1
N1 C16 C17 121.89(16)
C17 C16 H16 119.1
C18 C17 C16 119.34(17)
C22 C17 C16 121.99(16)
C22 C17 C18 118.67(17)
C17 C18 H18 119.7
C19 C18 C17 120.70(18)
C19 C18 H18 119.7
C18 C19 H19 120.1
C18 C19 C20 119.81(18)
C20 C19 H19 120.1
C19 C20 H20 119.7
C21 C20 C19 120.70(18)
C21 C20 H20 119.7
C20 C21 H21 119.9
C20 C21 C22 120.24(19)
C22 C21 H21 119.9
O2 C22 C17 122.26(17)
O2 C22 C21 117.89(17)
C21 C22 C17 119.85(18)

loop_
_geom_bond_atom_site_label_1
_geom_bond_atom_site_label_2
_geom_bond_distance
S1 C8 1.7299(18)
S1 C9 1.7432(18)
O1 C1 1.219(2)
O2 H2 0.8200
O2 C22 1.351(2)
N1 C9 1.385(2)
N1 C16 1.290(2)
C1 C2 1.493(2)
C1 C10 1.484(2)
C2 C3 1.431(2)
C2 C9 1.377(2)
C3 C4 1.504(2)
C3 C8 1.361(3)
C4 H4A 0.9700
C4 H4B 0.9700
C4 C5 1.518(3)
C5 H5A 0.9700
C5 H5B 0.9700
C5 C6 1.504(4)
C6 H6A 0.9700
C6 H6B 0.9700
C6 C7 1.523(3)
C7 H7A 0.9700
C7 H7B 0.9700
C7 C8 1.505(3)
C10 C11 1.397(3)
C10 C15 1.392(3)
C11 H11 0.9300
C11 C12 1.381(3)
C12 H12 0.9300
C12 C13 1.387(3)
C13 H13 0.9300
C13 C14 1.388(3)
C14 H14 0.9300
C14 C15 1.386(3)
C15 H15 0.9300
C16 H16 0.9300
C16 C17 1.447(3)
C17 C18 1.409(3)
C17 C22 1.409(3)
C18 H18 0.9300
C18 C19 1.380(3)
C19 H19 0.9300
C19 C20 1.390(3)
C20 H20 0.9300
C20 C21 1.378(3)
C21 H21 0.9300
C21 C22 1.395(3)

loop_
_geom_hbond_atom_site_label_D
_geom_hbond_atom_site_label_H
_geom_hbond_atom_site_label_A
_geom_hbond_site_symmetry_A
_geom_hbond_distance_DH
_geom_hbond_distance_HA
_geom_hbond_distance_DA
_geom_hbond_angle_DHA
O2 H2 N1 . 0.82 1.92 2.641(2) 146.2
C18 H18 O1 4_566 0.93 2.51 3.436(2) 173.8

loop_
_geom_torsion_atom_site_label_1
_geom_torsion_atom_site_label_2
_geom_torsion_atom_site_label_3
_geom_torsion_atom_site_label_4
_geom_torsion
O1 C1 C2 C3 53.9(2)
O1 C1 C2 C9 -124.32(19)
O1 C1 C10 C11 18.8(3)
O1 C1 C10 C15 -157.73(17)
N1 C16 C17 C18 177.77(17)
N1 C16 C17 C22 -1.6(3)
C1 C2 C3 C4 2.7(3)
C1 C2 C3 C8 -179.58(16)
C1 C2 C9 S1 178.63(13)
C1 C2 C9 N1 1.4(3)
C1 C10 C11 C12 -176.81(18)
C1 C10 C15 C14 175.54(17)
C2 C1 C10 C11 -164.18(16)
C2 C1 C10 C15 19.2(2)
C2 C3 C4 C5 156.98(18)
C2 C3 C8 S1 1.60(19)
C2 C3 C8 C7 -176.01(17)
C3 C2 C9 S1 0.30(19)
C3 C2 C9 N1 -176.90(16)
C3 C4 C5 C6 48.4(3)
C4 C3 C8 S1 179.39(13)
C4 C3 C8 C7 1.8(3)
C4 C5 C6 C7 -60.2(3)
C5 C6 C7 C8 38.5(3)
C6 C7 C8 S1 172.38(16)
C6 C7 C8 C3 -10.2(3)
C8 S1 C9 N1 177.66(16)
C8 S1 C9 C2 0.50(14)
C8 C3 C4 C5 -20.5(3)
C9 S1 C8 C3 -1.22(14)
C9 S1 C8 C7 176.49(16)
C9 N1 C16 C17 -179.41(16)
C9 C2 C3 C4 -178.91(16)
C9 C2 C3 C8 -1.2(2)
C10 C1 C2 C3 -123.18(18)
C10 C1 C2 C9 58.6(2)
C10 C11 C12 C13 1.1(3)
C11 C10 C15 C14 -1.0(3)
C11 C12 C13 C14 -0.8(3)
C12 C13 C14 C15 -0.4(3)
C13 C14 C15 C10 1.3(3)
C15 C10 C11 C12 -0.2(3)
C16 N1 C9 S1 -7.9(3)
C16 N1 C9 C2 168.92(17)
C16 C17 C18 C19 -177.65(17)
C16 C17 C22 O2 -2.3(3)
C16 C17 C22 C21 177.57(17)
C17 C18 C19 C20 -0.3(3)
C18 C17 C22 O2 178.33(17)
C18 C17 C22 C21 -1.8(3)
C18 C19 C20 C21 -1.2(3)
C19 C20 C21 C22 1.1(3)
C20 C21 C22 O2 -179.69(18)
C20 C21 C22 C17 0.4(3)
C22 C17 C18 C19 1.7(3)
